data_1507408
loop_
_publ_author_name
'Ma, Yudao'
'Song, Chun'
'Jiang, Wei'
'Xue, Guoping'
'Cannon, John F.'
'Wang, Xiaomei'
'Andrus, Merritt B.'

_publ_section_title
;
 Borylation of aryldiazonium ions with N-heterocyclic carbene-palladium
 catalysts formed without added base.
;
_journal_issue 24
_journal_name_full 'Organic letters'
_journal_page_first 4635
_journal_page_last 4638
_journal_paper_doi 10.1021/ol035857q
_journal_volume 5
_journal_year 2003
_chemical_formula_moiety 'C54 H76 Cl4 N4 Pd2'
_chemical_formula_sum 'C54 H76 Cl4 N4 Pd2'
_chemical_formula_weight 1135.83
_chemical_name_systematic ?
_space_group_IT_number 92
_symmetry_cell_setting tetragonal
_symmetry_space_group_name_Hall 'P 4abw 2nw'
_symmetry_space_group_name_H-M 'P 41 21 2'
_atom_sites_solution_hydrogens geom
_atom_sites_solution_primary direct
_atom_sites_solution_secondary difmap
_audit_creation_method SHELXL-97
_cell_angle_alpha 90.00
_cell_angle_beta 90.00
_cell_angle_gamma 90.00
_cell_formula_units_Z 4
_cell_length_a 15.9400(18)
_cell_length_b 15.9400(18)
_cell_length_c 26.756(3)
_cell_measurement_reflns_used 72
_cell_measurement_temperature 296(2)
_cell_measurement_theta_max 11.86
_cell_measurement_theta_min 5.12
_cell_volume 6798.3(13)
_computing_cell_refinement 'Bruker XSCANS'
_computing_data_collection 'Bruker XSCANS'
_computing_data_reduction 'Bruker SHELXTL'
_computing_molecular_graphics 'Bruker SHELXTL'
_computing_publication_material 'Bruker SHELXTL'
_computing_structure_refinement 'SHELXL-97 (Sheldrick, 1997)'
_computing_structure_solution 'SHELXS-97 (Sheldrick, 1990)'
_diffrn_ambient_temperature 296(2)
_diffrn_measured_fraction_theta_full 0.997
_diffrn_measured_fraction_theta_max 0.997
_diffrn_measurement_device_type 'Bruker P4'
_diffrn_measurement_method '2\q/\w scans'
_diffrn_radiation_monochromator graphite
_diffrn_radiation_source 'fine-focus sealed tube'
_diffrn_radiation_type MoK\a
_diffrn_radiation_wavelength 0.71073
_diffrn_reflns_av_R_equivalents 0.0436
_diffrn_reflns_av_sigmaI/netI 0.0595
_diffrn_reflns_limit_h_max 18
_diffrn_reflns_limit_h_min -1
_diffrn_reflns_limit_k_max 18
_diffrn_reflns_limit_k_min -1
_diffrn_reflns_limit_l_max 31
_diffrn_reflns_limit_l_min -1
_diffrn_reflns_number 7877
_diffrn_reflns_theta_full 25.01
_diffrn_reflns_theta_max 25.01
_diffrn_reflns_theta_min 2.62
_diffrn_standards_interval_count 97
_diffrn_standards_number 3
_exptl_absorpt_coefficient_mu 0.717
_exptl_absorpt_correction_type none
_exptl_crystal_colour YELLOW-ORANGE
_exptl_crystal_density_diffrn 1.110
_exptl_crystal_density_meas 0
_exptl_crystal_density_method 'not measured'
_exptl_crystal_description BIPYRAMID
_exptl_crystal_F_000 2352
_exptl_crystal_size_max 0.54
_exptl_crystal_size_mid 0.51
_exptl_crystal_size_min 0.42
_refine_diff_density_max 0.325
_refine_diff_density_min -0.446
_refine_diff_density_rms 0.056
_refine_ls_abs_structure_details 'Flack H D (1983), Acta Cryst. A39, 876-881'
_refine_ls_abs_structure_Flack 0.02(4)
_refine_ls_extinction_method none
_refine_ls_goodness_of_fit_ref 1.031
_refine_ls_hydrogen_treatment mixed
_refine_ls_matrix_type full
_refine_ls_number_parameters 297
_refine_ls_number_reflns 5975
_refine_ls_number_restraints 0
_refine_ls_restrained_S_all 1.031
_refine_ls_R_factor_all 0.0654
_refine_ls_R_factor_gt 0.0424
_refine_ls_shift/su_max 0.001
_refine_ls_shift/su_mean 0.000
_refine_ls_structure_factor_coef Fsqd
_refine_ls_weighting_details 'calc w=1/[\s^2^(Fo^2^)+(0.0522P)^2^+1.3465P] where P=(Fo^2^+2Fc^2^)/3'
_refine_ls_weighting_scheme calc
_refine_ls_wR_factor_gt 0.0968
_refine_ls_wR_factor_ref 0.1104
_reflns_number_gt 4647
_reflns_number_total 5975
_reflns_threshold_expression >2sigma(I)
_cod_data_source_file ol035857qrom20030924_034402.cif
_cod_data_source_block PdCl2-5
_cod_depositor_comments
;
The following automatic conversions were performed:

'_symmetry_cell_setting' value 'Tetragonal' changed to 'tetragonal'
according to /home/saulius/struct/CIF-dictionaries/cif_core.dic
dictionary named 'cif_core.dic' version 2.4.1 from 2010-06-29.

Automatic conversion script
Id: cif_fix_values 1715 2011-07-08 13:25:40Z adriana 
;
_cod_original_cell_volume 6798.1(14)
_cod_original_sg_symbol_H-M P4(1)2(1)2
_cod_database_code 1507408

loop_
_symmetry_equiv_pos_as_xyz
'x, y, z'
'-x, -y, z+1/2'
'-y+1/2, x+1/2, z+1/4'
'y+1/2, -x+1/2, z+3/4'
'-x+1/2, y+1/2, -z+1/4'
'x+1/2, -y+1/2, -z+3/4'
'y, x, -z'
'-y, -x, -z+1/2'

loop_
_atom_site_label
_atom_site_type_symbol
_atom_site_fract_x
_atom_site_fract_y
_atom_site_fract_z
_atom_site_U_iso_or_equiv
_atom_site_adp_type
_atom_site_occupancy
_atom_site_symmetry_multiplicity
_atom_site_calc_flag
_atom_site_refinement_flags
Pd1 Pd 0.21664(2) 0.36456(2) 0.009604(14) 0.05307(13) Uani 1 1 d .
Cl1 Cl 0.14723(10) 0.45163(10) -0.04265(5) 0.0758(4) Uani 1 1 d .
Cl2 Cl 0.28138(9) 0.26507(9) 0.05939(5) 0.0673(4) Uani 1 1 d .
N1 N 0.2379(3) 0.4676(3) 0.09802(15) 0.0590(11) Uani 1 1 d .
C17 C 0.3875(4) 0.4467(4) 0.1154(2) 0.0683(16) Uani 1 1 d .
C18 C 0.4702(4) 0.4681(4) 0.1049(3) 0.0791(18) Uani 1 1 d .
H18 H 0.5134 0.4442 0.1234 0.095 Uiso 1 1 calc R
N2 N 0.1068(3) 0.4413(3) 0.08494(15) 0.0563(11) Uani 1 1 d .
C16 C 0.3254(3) 0.4857(4) 0.0874(2) 0.0581(14) Uani 1 1 d .
C20 C 0.4279(4) 0.5616(4) 0.0410(3) 0.0794(18) Uani 1 1 d .
H20 H 0.4427 0.5990 0.0158 0.095 Uiso 1 1 calc R
C22 C 0.2775(4) 0.5952(4) 0.0238(2) 0.0754(16) Uani 1 1 d .
H22 H 0.2243 0.5645 0.0258 0.091 Uiso 1 1 calc R
C25 C 0.3695(4) 0.3863(4) 0.1574(2) 0.0767(16) Uani 1 1 d .
H25 H 0.3109 0.3683 0.1550 0.092 Uiso 1 1 calc R
C4 C 0.0308(3) 0.4136(3) 0.0625(2) 0.0577(13) Uani 1 1 d .
C5 C 0.0085(4) 0.3305(4) 0.0667(2) 0.0650(15) Uani 1 1 d .
C23 C 0.2989(6) 0.6087(6) -0.0315(3) 0.116(3) Uani 1 1 d .
H23A H 0.3490 0.6419 -0.0341 0.175 Uiso 1 1 calc R
H23B H 0.2534 0.6373 -0.0477 0.175 Uiso 1 1 calc R
H23C H 0.3078 0.5553 -0.0473 0.175 Uiso 1 1 calc R
C1 C 0.1840(3) 0.4307(3) 0.06763(18) 0.0531(13) Uani 1 1 d .
C19 C 0.4887(4) 0.5229(5) 0.0682(3) 0.089(2) Uani 1 1 d .
H19 H 0.5446 0.5346 0.0612 0.107 Uiso 1 1 calc R
C21 C 0.3433(4) 0.5454(4) 0.0507(2) 0.0663(15) Uani 1 1 d .
C10 C -0.0022(4) 0.5649(4) 0.0387(2) 0.0838(18) Uani 1 1 d .
H10 H 0.0557 0.5726 0.0502 0.101 Uiso 1 1 calc R
C2 C 0.1951(3) 0.5109(4) 0.1395(2) 0.0689(16) Uani 1 1 d .
H2A H 0.1999 0.5714 0.1362 0.083 Uiso 1 1 calc R
H2B H 0.2180 0.4939 0.1715 0.083 Uiso 1 1 calc R
C13 C 0.0558(4) 0.2687(4) 0.0985(2) 0.0772(17) Uani 1 1 d .
H13 H 0.1107 0.2936 0.1059 0.093 Uiso 1 1 calc R
C7 C -0.1169(4) 0.3620(6) 0.0203(3) 0.105(2) Uani 1 1 d .
H7 H -0.1662 0.3442 0.0051 0.126 Uiso 1 1 calc R
C11 C -0.0094(5) 0.6025(5) -0.0142(3) 0.120(3) Uani 1 1 d .
H11A H -0.0645 0.5921 -0.0273 0.180 Uiso 1 1 calc R
H11B H 0.0316 0.5770 -0.0357 0.180 Uiso 1 1 calc R
H11C H 0.0004 0.6619 -0.0127 0.180 Uiso 1 1 calc R
C6 C -0.0665(4) 0.3053(4) 0.0443(3) 0.085(2) Uani 1 1 d .
H6 H -0.0824 0.2492 0.0457 0.102 Uiso 1 1 calc R
C12 C -0.0599(5) 0.6102(5) 0.0755(3) 0.107(3) Uani 1 1 d .
H12A H -0.1173 0.6025 0.0656 0.161 Uiso 1 1 calc R
H12B H -0.0468 0.6690 0.0757 0.161 Uiso 1 1 calc R
H12C H -0.0519 0.5876 0.1085 0.161 Uiso 1 1 calc R
C8 C -0.0951(4) 0.4440(5) 0.0187(3) 0.0856(19) Uani 1 1 d .
H8 H -0.1307 0.4822 0.0032 0.103 Uiso 1 1 calc R
C24 C 0.2659(5) 0.6797(5) 0.0490(3) 0.109(3) Uani 1 1 d .
H24A H 0.2473 0.6713 0.0828 0.164 Uiso 1 1 calc R
H24B H 0.2247 0.7117 0.0311 0.164 Uiso 1 1 calc R
H24C H 0.3182 0.7094 0.0491 0.164 Uiso 1 1 calc R
C9 C -0.0210(4) 0.4719(4) 0.0395(2) 0.0694(16) Uani 1 1 d .
C26 C 0.3825(5) 0.4317(6) 0.2083(2) 0.112(3) Uani 1 1 d .
H26A H 0.4368 0.4576 0.2089 0.169 Uiso 1 1 calc R
H26B H 0.3785 0.3916 0.2350 0.169 Uiso 1 1 calc R
H26C H 0.3400 0.4738 0.2125 0.169 Uiso 1 1 calc R
C27 C 0.4248(5) 0.3096(5) 0.1558(3) 0.099(2) Uani 1 1 d .
H27A H 0.4159 0.2803 0.1249 0.148 Uiso 1 1 calc R
H27B H 0.4111 0.2733 0.1832 0.148 Uiso 1 1 calc R
H27C H 0.4825 0.3263 0.1582 0.148 Uiso 1 1 calc R
C15 C 0.0106(6) 0.2566(5) 0.1483(3) 0.111(3) Uani 1 1 d .
H15A H 0.0005 0.3103 0.1634 0.167 Uiso 1 1 calc R
H15B H 0.0448 0.2233 0.1702 0.167 Uiso 1 1 calc R
H15C H -0.0419 0.2287 0.1427 0.167 Uiso 1 1 calc R
C14 C 0.0719(5) 0.1838(4) 0.0733(3) 0.105(3) Uani 1 1 d .
H14A H 0.0193 0.1578 0.0652 0.158 Uiso 1 1 calc R
H14B H 0.1029 0.1482 0.0956 0.158 Uiso 1 1 calc R
H14C H 0.1037 0.1922 0.0432 0.158 Uiso 1 1 calc R
C3 C 0.1071(4) 0.4834(4) 0.1340(2) 0.0702(16) Uani 1 1 d .
H3A H 0.0914 0.4449 0.1605 0.084 Uiso 1 1 calc R
H3B H 0.0691 0.5309 0.1343 0.084 Uiso 1 1 calc R

loop_
_atom_site_aniso_label
_atom_site_aniso_U_11
_atom_site_aniso_U_22
_atom_site_aniso_U_33
_atom_site_aniso_U_23
_atom_site_aniso_U_13
_atom_site_aniso_U_12
Pd1 0.0556(2) 0.0580(2) 0.04569(19) -0.00883(18) -0.00191(18) 0.00456(19)
Cl1 0.0857(11) 0.0813(10) 0.0603(8) -0.0047(7) -0.0174(8) 0.0166(9)
Cl2 0.0760(9) 0.0761(9) 0.0499(7) 0.0005(6) 0.0103(7) 0.0193(8)
N1 0.056(3) 0.068(3) 0.053(2) -0.015(2) 0.005(2) 0.003(2)
C17 0.065(4) 0.075(4) 0.065(4) -0.019(3) 0.001(3) 0.003(3)
C18 0.060(4) 0.090(5) 0.087(5) -0.026(4) -0.003(3) 0.006(3)
N2 0.052(3) 0.063(3) 0.054(2) -0.014(2) -0.003(2) 0.003(2)
C16 0.056(3) 0.061(3) 0.057(3) -0.022(3) -0.001(3) -0.002(3)
C20 0.076(4) 0.087(5) 0.075(4) -0.011(4) 0.016(4) -0.012(4)
C22 0.082(4) 0.067(4) 0.078(4) 0.002(3) 0.003(3) 0.000(3)
C25 0.071(4) 0.085(4) 0.074(4) -0.003(3) -0.008(3) 0.003(4)
C4 0.053(3) 0.062(3) 0.057(3) -0.007(3) -0.004(2) -0.004(3)
C5 0.065(4) 0.071(4) 0.059(3) -0.006(3) -0.004(3) -0.002(3)
C23 0.122(6) 0.145(7) 0.083(5) 0.021(5) -0.004(5) -0.004(6)
C1 0.061(3) 0.053(3) 0.045(3) -0.010(2) -0.005(2) 0.004(3)
C19 0.059(4) 0.098(5) 0.111(6) -0.024(5) 0.022(4) -0.006(4)
C21 0.072(4) 0.062(3) 0.065(4) -0.016(3) 0.007(3) -0.006(3)
C10 0.085(5) 0.073(4) 0.093(5) -0.001(4) -0.010(4) 0.010(4)
C2 0.060(4) 0.087(4) 0.059(3) -0.029(3) 0.000(3) -0.003(3)
C13 0.075(4) 0.071(4) 0.085(4) -0.003(3) -0.008(3) -0.004(3)
C7 0.073(4) 0.124(6) 0.120(6) -0.015(6) -0.038(4) -0.005(5)
C11 0.127(7) 0.102(6) 0.130(7) 0.027(5) -0.003(6) 0.029(5)
C6 0.079(4) 0.079(4) 0.098(5) -0.027(4) -0.007(4) -0.017(4)
C12 0.104(6) 0.086(5) 0.132(7) -0.024(5) -0.009(5) 0.021(4)
C8 0.068(4) 0.093(5) 0.096(5) -0.009(4) -0.030(4) 0.008(4)
C24 0.127(7) 0.087(5) 0.114(6) 0.000(5) 0.004(5) 0.026(5)
C9 0.067(4) 0.077(4) 0.064(4) -0.009(3) -0.006(3) 0.008(3)
C26 0.117(6) 0.150(7) 0.070(4) -0.009(5) -0.007(4) 0.016(6)
C27 0.093(5) 0.102(5) 0.102(5) 0.015(4) -0.012(4) 0.015(4)
C15 0.129(7) 0.112(6) 0.092(5) 0.015(5) 0.007(5) 0.009(5)
C14 0.110(6) 0.073(4) 0.133(7) -0.015(4) -0.001(5) 0.012(4)
C3 0.064(4) 0.091(4) 0.056(3) -0.030(3) -0.001(3) 0.003(3)

loop_
_atom_type_symbol
_atom_type_description
_atom_type_scat_dispersion_real
_atom_type_scat_dispersion_imag
_atom_type_scat_source
C C 0.0033 0.0016 'International Tables Vol C Tables 4.2.6.8 and 6.1.1.4'
H H 0.0000 0.0000 'International Tables Vol C Tables 4.2.6.8 and 6.1.1.4'
N N 0.0061 0.0033 'International Tables Vol C Tables 4.2.6.8 and 6.1.1.4'
Cl Cl 0.1484 0.1585 'International Tables Vol C Tables 4.2.6.8 and 6.1.1.4'
Pd Pd -0.9988 1.0072 'International Tables Vol C Tables 4.2.6.8 and 6.1.1.4'

loop_
_geom_angle_atom_site_label_1
_geom_angle_atom_site_label_2
_geom_angle_atom_site_label_3
_geom_angle
_geom_angle_site_symmetry_3
C1 Pd1 Cl1 91.71(16) .
C1 Pd1 Cl2 91.79(15) .
Cl1 Pd1 Cl2 174.62(6) .
C1 Pd1 Cl2 176.45(16) 7
Cl1 Pd1 Cl2 91.20(5) 7
Cl2 Pd1 Cl2 85.45(5) 7
Pd1 Cl2 Pd1 91.38(5) 7
C1 N1 C16 126.3(4) .
C1 N1 C2 111.8(4) .
C16 N1 C2 119.9(4) .
C16 C17 C18 117.1(6) .
C16 C17 C25 123.6(5) .
C18 C17 C25 119.3(6) .
C19 C18 C17 121.0(7) .
C1 N2 C4 127.1(4) .
C1 N2 C3 111.5(4) .
C4 N2 C3 121.4(4) .
C17 C16 C21 122.6(5) .
C17 C16 N1 119.3(5) .
C21 C16 N1 118.0(5) .
C19 C20 C21 120.3(7) .
C21 C22 C24 110.0(6) .
C21 C22 C23 112.4(6) .
C24 C22 C23 109.4(6) .
C27 C25 C17 112.7(6) .
C27 C25 C26 109.0(6) .
C17 C25 C26 109.2(5) .
C5 C4 C9 121.8(5) .
C5 C4 N2 119.0(5) .
C9 C4 N2 119.1(5) .
C4 C5 C6 117.6(6) .
C4 C5 C13 123.1(5) .
C6 C5 C13 118.9(6) .
N1 C1 N2 109.4(4) .
N1 C1 Pd1 123.9(4) .
N2 C1 Pd1 126.6(4) .
C18 C19 C20 121.9(6) .
C20 C21 C16 117.0(6) .
C20 C21 C22 119.2(6) .
C16 C21 C22 123.7(5) .
C9 C10 C12 109.6(6) .
C9 C10 C11 112.3(6) .
C12 C10 C11 111.3(6) .
N1 C2 C3 103.0(4) .
C5 C13 C15 109.9(6) .
C5 C13 C14 114.3(5) .
C15 C13 C14 110.6(6) .
C8 C7 C6 120.2(6) .
C7 C6 C5 120.8(7) .
C7 C8 C9 121.2(6) .
C8 C9 C4 118.2(6) .
C8 C9 C10 118.7(6) .
C4 C9 C10 123.0(5) .
N2 C3 C2 103.1(4) .

loop_
_geom_bond_atom_site_label_1
_geom_bond_atom_site_label_2
_geom_bond_distance
_geom_bond_site_symmetry_2
Pd1 C1 1.947(5) .
Pd1 Cl1 2.2595(15) .
Pd1 Cl2 2.3139(15) .
Pd1 Cl2 2.4001(14) 7
Cl2 Pd1 2.4001(14) 7
N1 C1 1.322(6) .
N1 C16 1.452(7) .
N1 C2 1.474(6) .
C17 C16 1.390(8) .
C17 C18 1.390(8) .
C17 C25 1.508(8) .
C18 C19 1.347(9) .
N2 C1 1.326(6) .
N2 C4 1.422(6) .
N2 C3 1.474(6) .
C16 C21 1.397(8) .
C20 C19 1.359(9) .
C20 C21 1.397(8) .
C22 C21 1.500(8) .
C22 C24 1.517(9) .
C22 C23 1.534(8) .
C25 C27 1.507(9) .
C25 C26 1.556(9) .
C4 C5 1.376(8) .
C4 C9 1.386(8) .
C5 C6 1.396(8) .
C5 C13 1.505(8) .
C10 C9 1.512(8) .
C10 C12 1.529(9) .
C10 C11 1.544(9) .
C2 C3 1.478(8) .
C13 C15 1.527(9) .
C13 C14 1.535(8) .
C7 C8 1.352(10) .
C7 C6 1.369(10) .
C8 C9 1.380(8) .
